data_4334324
loop_
_publ_author_name
'Jamie Hicks'
'Cameron Jones'

_publ_section_title
;
 Extremely Bulky Amido First Row Transition Metal(II) Halide Complexes:
 Potential Precursors to Low Coordinate Metal-Metal Bonded Systems
;
_journal_name_full 'Inorganic Chemistry'
_journal_page_first 3900
_journal_page_last 3907
_journal_paper_doi 10.1021/ic302672a
_journal_volume 52
_journal_year 2013
_chemical_formula_sum 'C80 H88 Br2 Fe2 N2 O2 Si2'
_chemical_formula_weight 1437.22
_chemical_name_systematic
; 
 ? 
;
_space_group_IT_number 14
_symmetry_cell_setting monoclinic
_symmetry_space_group_name_Hall '-P 2yn'
_symmetry_space_group_name_H-M 'P 1 21/n 1'
_atom_sites_solution_hydrogens geom
_atom_sites_solution_primary direct
_atom_sites_solution_secondary difmap
_audit_creation_method SHELXL-97
_cell_angle_alpha 90.00
_cell_angle_beta 114.497(10)
_cell_angle_gamma 90.00
_cell_formula_units_Z 2
_cell_length_a 16.4622(14)
_cell_length_b 12.6193(7)
_cell_length_c 18.6176(14)
_cell_measurement_temperature 123(2)
_cell_volume 3519.5(5)
_computing_structure_refinement 'SHELXL-97 (Sheldrick, 1997)'
_computing_structure_solution 'SHELXS-97 (Sheldrick, 1990)'
_diffrn_ambient_temperature 123(2)
_diffrn_measured_fraction_theta_full 0.993
_diffrn_measured_fraction_theta_max 0.993
_diffrn_measurement_device_type 'Oxford Gemini Ultra'
_diffrn_radiation_monochromator graphite
_diffrn_radiation_source 'Enhance (Mo) x-ray Source'
_diffrn_radiation_type MoK\a
_diffrn_radiation_wavelength 0.71073
_diffrn_reflns_av_R_equivalents 0.0617
_diffrn_reflns_av_sigmaI/netI 0.0796
_diffrn_reflns_limit_h_max 20
_diffrn_reflns_limit_h_min -15
_diffrn_reflns_limit_k_max 10
_diffrn_reflns_limit_k_min -15
_diffrn_reflns_limit_l_max 22
_diffrn_reflns_limit_l_min -20
_diffrn_reflns_number 13984
_diffrn_reflns_theta_full 26.00
_diffrn_reflns_theta_max 26.00
_diffrn_reflns_theta_min 2.96
_exptl_absorpt_coefficient_mu 1.630
_exptl_absorpt_correction_T_max 0.841
_exptl_absorpt_correction_T_min 0.750
_exptl_absorpt_correction_type multi-scan
_exptl_absorpt_process_details 'SCALE3 ABSPACK'
_exptl_crystal_colour yellow
_exptl_crystal_density_diffrn 1.356
_exptl_crystal_description block
_exptl_crystal_F_000 1496
_exptl_crystal_size_max 0.18
_exptl_crystal_size_mid 0.13
_exptl_crystal_size_min 0.11
_refine_diff_density_max 0.710
_refine_diff_density_min -0.431
_refine_diff_density_rms 0.102
_refine_ls_extinction_method none
_refine_ls_goodness_of_fit_ref 1.057
_refine_ls_hydrogen_treatment constr
_refine_ls_matrix_type full
_refine_ls_number_parameters 429
_refine_ls_number_reflns 6877
_refine_ls_number_restraints 3
_refine_ls_restrained_S_all 1.056
_refine_ls_R_factor_all 0.0592
_refine_ls_R_factor_gt 0.0451
_refine_ls_shift/su_max 0.001
_refine_ls_shift/su_mean 0.000
_refine_ls_structure_factor_coef Fsqd
_refine_ls_weighting_details 'calc w=1/[\s^2^(Fo^2^)+(0.0486P)^2^+0.0000P] where P=(Fo^2^+2Fc^2^)/3'
_refine_ls_weighting_scheme calc
_refine_ls_wR_factor_gt 0.1073
_refine_ls_wR_factor_ref 0.1187
_reflns_number_gt 5545
_reflns_number_total 6877
_reflns_threshold_expression >2sigma(I)
_cod_data_source_file ic302672a_si_002_05.cif
_cod_data_source_block compound5
_cod_original_cell_volume 3519.5(4)
_cod_database_code 4334324

loop_
_symmetry_equiv_pos_as_xyz
'x, y, z'
'-x+1/2, y+1/2, -z+1/2'
'-x, -y, -z'
'x-1/2, -y-1/2, z-1/2'

loop_
_atom_site_label
_atom_site_type_symbol
_atom_site_fract_x
_atom_site_fract_y
_atom_site_fract_z
_atom_site_U_iso_or_equiv
_atom_site_adp_type
_atom_site_occupancy
_atom_site_symmetry_multiplicity
_atom_site_calc_flag
_atom_site_refinement_flags
_atom_site_disorder_assembly
_atom_site_disorder_group
Br1 Br 0.60521(2) 0.06267(2) 0.560320(17) 0.02043(11) Uani 1 1 d . . .
Fe1 Fe 0.52843(3) 0.00604(3) 0.41602(2) 0.01694(13) Uani 1 1 d . . .
Si1 Si 0.61563(5) -0.21074(6) 0.39629(4) 0.01427(19) Uani 1 1 d . . .
O1 O 0.47458(14) 0.14742(16) 0.36530(12) 0.0229(5) Uani 1 1 d . B .
N1 N 0.57443(15) -0.08656(18) 0.35960(13) 0.0127(5) Uani 1 1 d . . .
C1 C 0.57725(19) -0.0421(2) 0.28983(16) 0.0110(6) Uani 1 1 d . . .
C2 C 0.65673(19) 0.0035(2) 0.29117(16) 0.0134(6) Uani 1 1 d . . .
C3 C 0.6557(2) 0.0509(2) 0.22315(17) 0.0160(6) Uani 1 1 d . . .
H3 H 0.7087 0.0834 0.2254 0.019 Uiso 1 1 calc R . .
C4 C 0.5804(2) 0.0524(2) 0.15232(17) 0.0141(6) Uani 1 1 d . . .
C5 C 0.5031(2) 0.0070(2) 0.15185(16) 0.0150(6) Uani 1 1 d . . .
H5 H 0.4504 0.0081 0.1042 0.018 Uiso 1 1 calc R . .
C6 C 0.50001(19) -0.0398(2) 0.21837(16) 0.0137(6) Uani 1 1 d . . .
C7 C 0.5841(2) 0.0975(2) 0.07875(16) 0.0204(7) Uani 1 1 d . . .
H7A H 0.6228 0.1601 0.0925 0.031 Uiso 1 1 calc R . .
H7B H 0.5238 0.1178 0.0414 0.031 Uiso 1 1 calc R . .
H7C H 0.6079 0.0441 0.0545 0.031 Uiso 1 1 calc R . .
C8 C 0.74303(19) 0.0009(2) 0.36587(16) 0.0141(6) Uani 1 1 d . . .
H8 H 0.7290 -0.0399 0.4054 0.017 Uiso 1 1 calc R . .
C9 C 0.77247(18) 0.1103(2) 0.40196(16) 0.0150(6) Uani 1 1 d . . .
C10 C 0.7617(2) 0.1377(3) 0.46956(18) 0.0269(8) Uani 1 1 d . . .
H10 H 0.7366 0.0877 0.4928 0.032 Uiso 1 1 calc R . .
C11 C 0.7868(2) 0.2365(3) 0.5037(2) 0.0367(9) Uani 1 1 d . . .
H11 H 0.7779 0.2543 0.5496 0.044 Uiso 1 1 calc R . .
C12 C 0.8247(2) 0.3095(3) 0.4714(2) 0.0327(8) Uani 1 1 d . . .
H12 H 0.8419 0.3774 0.4949 0.039 Uiso 1 1 calc R . .
C13 C 0.8373(2) 0.2830(2) 0.40469(19) 0.0252(7) Uani 1 1 d . . .
H13 H 0.8635 0.3328 0.3822 0.030 Uiso 1 1 calc R . .
C14 C 0.8120(2) 0.1840(2) 0.37057(17) 0.0192(6) Uani 1 1 d . . .
H14 H 0.8216 0.1660 0.3252 0.023 Uiso 1 1 calc R . .
C15 C 0.8200(2) -0.0588(2) 0.35783(17) 0.0158(6) Uani 1 1 d . . .
C16 C 0.8998(2) -0.0706(2) 0.42553(18) 0.0196(7) Uani 1 1 d . . .
H16 H 0.9051 -0.0395 0.4737 0.023 Uiso 1 1 calc R . .
C17 C 0.9710(2) -0.1267(2) 0.42365(18) 0.0228(7) Uani 1 1 d . . .
H17 H 1.0243 -0.1339 0.4704 0.027 Uiso 1 1 calc R . .
C18 C 0.9651(2) -0.1723(2) 0.35416(18) 0.0243(7) Uani 1 1 d . . .
H18 H 1.0143 -0.2100 0.3527 0.029 Uiso 1 1 calc R . .
C19 C 0.8870(2) -0.1625(3) 0.28718(19) 0.0272(8) Uani 1 1 d . . .
H19 H 0.8819 -0.1944 0.2393 0.033 Uiso 1 1 calc R . .
C20 C 0.8152(2) -0.1059(3) 0.28939(18) 0.0220(7) Uani 1 1 d . . .
H20 H 0.7618 -0.0996 0.2426 0.026 Uiso 1 1 calc R . .
C21 C 0.41455(19) -0.0946(2) 0.21196(16) 0.0143(6) Uani 1 1 d . . .
H21 H 0.4157 -0.0928 0.2661 0.017 Uiso 1 1 calc R . .
C22 C 0.32976(19) -0.0378(2) 0.15836(17) 0.0147(6) Uani 1 1 d . . .
C23 C 0.2890(2) 0.0339(3) 0.19036(19) 0.0247(7) Uani 1 1 d . . .
H23 H 0.3154 0.0473 0.2455 0.030 Uiso 1 1 calc R . .
C24 C 0.2112(2) 0.0856(3) 0.1431(2) 0.0298(8) Uani 1 1 d . . .
H24 H 0.1846 0.1342 0.1659 0.036 Uiso 1 1 calc R . .
C25 C 0.1719(2) 0.0669(3) 0.0628(2) 0.0289(8) Uani 1 1 d . . .
H25 H 0.1181 0.1021 0.0304 0.035 Uiso 1 1 calc R . .
C26 C 0.2110(2) -0.0029(2) 0.03017(18) 0.0225(7) Uani 1 1 d . . .
H26 H 0.1844 -0.0155 -0.0251 0.027 Uiso 1 1 calc R . .
C27 C 0.2893(2) -0.0554(2) 0.07755(17) 0.0181(6) Uani 1 1 d . . .
H27 H 0.3155 -0.1038 0.0543 0.022 Uiso 1 1 calc R . .
C28 C 0.41167(19) -0.2124(2) 0.18961(16) 0.0153(6) Uani 1 1 d . . .
C29 C 0.3538(2) -0.2797(2) 0.20502(17) 0.0195(7) Uani 1 1 d . . .
H29 H 0.3167 -0.2518 0.2282 0.023 Uiso 1 1 calc R . .
C30 C 0.3494(2) -0.3862(3) 0.18714(18) 0.0244(7) Uani 1 1 d . . .
H30 H 0.3095 -0.4308 0.1982 0.029 Uiso 1 1 calc R . .
C31 C 0.4026(2) -0.4284(2) 0.15336(19) 0.0258(8) Uani 1 1 d . . .
H31 H 0.4003 -0.5020 0.1420 0.031 Uiso 1 1 calc R . .
C32 C 0.4594(2) -0.3625(3) 0.13618(19) 0.0270(7) Uani 1 1 d . . .
H32 H 0.4956 -0.3906 0.1122 0.032 Uiso 1 1 calc R . .
C33 C 0.4634(2) -0.2552(2) 0.15405(18) 0.0226(7) Uani 1 1 d . . .
H33 H 0.5023 -0.2104 0.1417 0.027 Uiso 1 1 calc R . .
C34 C 0.7063(2) -0.1943(2) 0.49752(17) 0.0214(7) Uani 1 1 d . . .
H34A H 0.7637 -0.1860 0.4940 0.032 Uiso 1 1 calc R . .
H34B H 0.7083 -0.2569 0.5294 0.032 Uiso 1 1 calc R . .
H34C H 0.6943 -0.1312 0.5223 0.032 Uiso 1 1 calc R . .
C35 C 0.5263(2) -0.2968(2) 0.40293(18) 0.0219(7) Uani 1 1 d . . .
H35A H 0.4884 -0.2543 0.4208 0.033 Uiso 1 1 calc R . .
H35B H 0.5538 -0.3543 0.4406 0.033 Uiso 1 1 calc R . .
H35C H 0.4899 -0.3268 0.3509 0.033 Uiso 1 1 calc R . .
C36 C 0.6625(2) -0.2821(2) 0.33426(18) 0.0232(7) Uani 1 1 d . . .
H36A H 0.6153 -0.2930 0.2812 0.035 Uiso 1 1 calc R . .
H36B H 0.6861 -0.3509 0.3582 0.035 Uiso 1 1 calc R . .
H36C H 0.7106 -0.2399 0.3307 0.035 Uiso 1 1 calc R . .
C37 C 0.5150(3) 0.2154(3) 0.3252(2) 0.0350(9) Uani 1 1 d D . .
H37A H 0.4949 0.1942 0.2693 0.042 Uiso 1 1 calc R A 1
H37B H 0.5809 0.2109 0.3514 0.042 Uiso 1 1 calc R A 1
C38 C 0.4841(7) 0.3259(7) 0.3312(8) 0.041(3) Uani 0.585(18) 1 d P B 1
H38A H 0.4825 0.3713 0.2872 0.049 Uiso 0.585(18) 1 calc PR B 1
H38B H 0.5222 0.3596 0.3821 0.049 Uiso 0.585(18) 1 calc PR B 1
C38A C 0.4460(13) 0.3040(12) 0.2936(8) 0.048(5) Uani 0.415(18) 1 d PD B 2
H38C H 0.4729 0.3687 0.2826 0.057 Uiso 0.415(18) 1 calc PR B 2
H38D H 0.3950 0.2816 0.2448 0.057 Uiso 0.415(18) 1 calc PR B 2
C39 C 0.3910(7) 0.3032(8) 0.3253(7) 0.038(3) Uani 0.585(18) 1 d P B 1
H39A H 0.3496 0.2843 0.2707 0.045 Uiso 0.585(18) 1 calc PR B 1
H39B H 0.3667 0.3645 0.3432 0.045 Uiso 0.585(18) 1 calc PR B 1
C39A C 0.4168(12) 0.3231(6) 0.3600(8) 0.030(3) Uani 0.415(18) 1 d PD B 2
H39C H 0.4625 0.3621 0.4046 0.036 Uiso 0.415(18) 1 calc PR B 2
H39D H 0.3591 0.3612 0.3414 0.036 Uiso 0.415(18) 1 calc PR B 2
C40 C 0.4084(2) 0.2090(3) 0.3812(2) 0.0288(8) Uani 1 1 d D . .
H40A H 0.4324 0.2325 0.4369 0.035 Uiso 1 1 calc R B 1
H40B H 0.3532 0.1675 0.3690 0.035 Uiso 1 1 calc R B 1

loop_
_atom_site_aniso_label
_atom_site_aniso_U_11
_atom_site_aniso_U_22
_atom_site_aniso_U_33
_atom_site_aniso_U_23
_atom_site_aniso_U_13
_atom_site_aniso_U_12
Br1 0.02008(19) 0.02557(19) 0.01956(18) -0.00084(12) 0.01213(14) -0.00080(13)
Fe1 0.0209(3) 0.0170(2) 0.0174(2) 0.00228(17) 0.01238(19) 0.00429(18)
Si1 0.0133(4) 0.0148(4) 0.0148(4) 0.0016(3) 0.0059(3) 0.0006(3)
O1 0.0293(13) 0.0215(11) 0.0253(11) 0.0076(9) 0.0187(10) 0.0084(10)
N1 0.0119(12) 0.0151(12) 0.0119(12) 0.0010(10) 0.0058(10) 0.0011(10)
C1 0.0144(15) 0.0097(13) 0.0118(13) -0.0012(11) 0.0083(12) 0.0026(12)
C2 0.0137(15) 0.0124(14) 0.0109(13) -0.0008(11) 0.0022(11) 0.0006(12)
C3 0.0162(16) 0.0155(14) 0.0164(15) -0.0029(12) 0.0069(12) -0.0050(13)
C4 0.0162(15) 0.0123(14) 0.0149(14) 0.0003(11) 0.0077(12) 0.0013(12)
C5 0.0153(15) 0.0187(15) 0.0084(13) -0.0006(12) 0.0023(11) 0.0001(12)
C6 0.0153(15) 0.0092(13) 0.0158(14) -0.0014(11) 0.0057(12) 0.0009(12)
C7 0.0205(17) 0.0223(16) 0.0157(15) 0.0024(13) 0.0049(13) -0.0033(14)
C8 0.0111(15) 0.0182(15) 0.0132(14) 0.0010(12) 0.0052(12) -0.0031(12)
C9 0.0087(14) 0.0204(15) 0.0143(14) -0.0011(12) 0.0030(11) 0.0021(12)
C10 0.0222(18) 0.037(2) 0.0246(17) -0.0098(15) 0.0129(14) -0.0034(16)
C11 0.034(2) 0.044(2) 0.038(2) -0.0241(18) 0.0213(18) -0.0057(18)
C12 0.0224(19) 0.0259(18) 0.044(2) -0.0185(16) 0.0079(16) -0.0011(16)
C13 0.0174(17) 0.0189(16) 0.0322(18) -0.0020(14) 0.0034(14) -0.0029(14)
C14 0.0150(16) 0.0221(16) 0.0183(15) -0.0016(13) 0.0048(12) -0.0009(13)
C15 0.0154(16) 0.0145(14) 0.0176(15) 0.0000(12) 0.0069(12) -0.0045(12)
C16 0.0185(17) 0.0176(15) 0.0183(15) -0.0006(12) 0.0033(13) 0.0005(13)
C17 0.0178(16) 0.0191(15) 0.0246(16) 0.0006(14) 0.0018(13) 0.0015(14)
C18 0.0188(17) 0.0226(16) 0.0323(18) 0.0029(14) 0.0114(14) 0.0018(14)
C19 0.0267(19) 0.0310(18) 0.0269(17) -0.0054(15) 0.0141(15) 0.0012(15)
C20 0.0174(16) 0.0290(18) 0.0180(15) -0.0006(14) 0.0057(13) 0.0025(14)
C21 0.0136(15) 0.0163(14) 0.0138(14) -0.0002(12) 0.0065(12) -0.0014(12)
C22 0.0092(14) 0.0159(14) 0.0209(15) -0.0014(12) 0.0081(12) -0.0028(12)
C23 0.0194(17) 0.0289(17) 0.0239(16) -0.0052(15) 0.0070(14) 0.0013(15)
C24 0.0267(19) 0.0308(18) 0.0346(19) -0.0020(16) 0.0154(16) 0.0089(16)
C25 0.0200(18) 0.0280(19) 0.0305(19) 0.0073(15) 0.0025(15) 0.0053(15)
C26 0.0193(17) 0.0235(17) 0.0189(15) 0.0025(13) 0.0022(13) -0.0042(14)
C27 0.0151(16) 0.0182(15) 0.0219(15) 0.0002(13) 0.0087(13) -0.0013(13)
C28 0.0114(15) 0.0178(15) 0.0121(14) 0.0005(12) 0.0001(11) -0.0004(12)
C29 0.0167(16) 0.0202(15) 0.0217(15) 0.0018(13) 0.0081(13) -0.0004(13)
C30 0.0233(18) 0.0209(16) 0.0243(16) 0.0027(14) 0.0051(14) -0.0067(15)
C31 0.0268(19) 0.0169(16) 0.0260(17) -0.0035(13) 0.0034(15) -0.0002(14)
C32 0.0208(17) 0.0294(18) 0.0290(17) -0.0091(15) 0.0085(14) 0.0015(15)
C33 0.0189(17) 0.0232(16) 0.0277(17) -0.0027(14) 0.0115(14) -0.0037(14)
C34 0.0228(17) 0.0217(16) 0.0185(15) 0.0030(13) 0.0073(13) 0.0010(14)
C35 0.0216(17) 0.0176(15) 0.0274(17) 0.0064(13) 0.0111(14) -0.0003(13)
C36 0.0238(18) 0.0211(16) 0.0256(16) 0.0009(14) 0.0112(14) 0.0040(14)
C37 0.045(2) 0.0267(18) 0.048(2) 0.0178(17) 0.0337(19) 0.0073(17)
C38 0.063(6) 0.023(4) 0.054(7) 0.008(4) 0.042(5) 0.011(4)
C38A 0.093(13) 0.025(7) 0.048(8) 0.015(6) 0.053(8) 0.020(8)
C39 0.046(6) 0.024(4) 0.051(6) 0.002(4) 0.029(5) 0.008(4)
C39A 0.043(9) 0.016(5) 0.037(7) 0.000(5) 0.024(7) 0.008(5)
C40 0.0283(19) 0.0276(18) 0.040(2) 0.0032(16) 0.0231(16) 0.0100(16)

loop_
_atom_type_symbol
_atom_type_description
_atom_type_scat_dispersion_real
_atom_type_scat_dispersion_imag
_atom_type_scat_source
C C 0.0033 0.0016 'International Tables Vol C Tables 4.2.6.8 and 6.1.1.4'
H H 0.0000 0.0000 'International Tables Vol C Tables 4.2.6.8 and 6.1.1.4'
N N 0.0061 0.0033 'International Tables Vol C Tables 4.2.6.8 and 6.1.1.4'
O O 0.0106 0.0060 'International Tables Vol C Tables 4.2.6.8 and 6.1.1.4'
Si Si 0.0817 0.0704 'International Tables Vol C Tables 4.2.6.8 and 6.1.1.4'
Fe Fe 0.3463 0.8444 'International Tables Vol C Tables 4.2.6.8 and 6.1.1.4'
Br Br -0.2901 2.4595 'International Tables Vol C Tables 4.2.6.8 and 6.1.1.4'

loop_
_geom_angle_atom_site_label_1
_geom_angle_atom_site_label_2
_geom_angle_atom_site_label_3
_geom_angle
_geom_angle_site_symmetry_3
Fe1 Br1 Fe1 90.024(18) 3_656
N1 Fe1 O1 118.17(9) .
N1 Fe1 Br1 127.57(7) .
O1 Fe1 Br1 99.95(6) .
N1 Fe1 Br1 116.60(7) 3_656
O1 Fe1 Br1 97.81(6) 3_656
Br1 Fe1 Br1 89.976(18) 3_656
N1 Si1 C36 112.80(13) .
N1 Si1 C34 108.40(13) .
C36 Si1 C34 108.43(14) .
N1 Si1 C35 111.14(13) .
C36 Si1 C35 107.39(15) .
C34 Si1 C35 108.57(14) .
C40 O1 C37 109.0(2) .
C40 O1 Fe1 125.95(17) .
C37 O1 Fe1 123.06(18) .
C1 N1 Si1 123.86(18) .
C1 N1 Fe1 115.16(17) .
Si1 N1 Fe1 120.84(12) .
C6 C1 C2 118.2(2) .
C6 C1 N1 120.5(2) .
C2 C1 N1 121.2(2) .
C3 C2 C1 119.6(3) .
C3 C2 C8 119.7(3) .
C1 C2 C8 120.8(2) .
C4 C3 C2 122.7(3) .
C3 C4 C5 117.1(3) .
C3 C4 C7 120.9(3) .
C5 C4 C7 122.0(3) .
C4 C5 C6 122.7(3) .
C5 C6 C1 119.8(3) .
C5 C6 C21 119.7(3) .
C1 C6 C21 120.4(2) .
C2 C8 C9 112.9(2) .
C2 C8 C15 114.7(2) .
C9 C8 C15 111.3(2) .
C10 C9 C14 118.2(3) .
C10 C9 C8 119.3(3) .
C14 C9 C8 122.5(2) .
C11 C10 C9 121.1(3) .
C10 C11 C12 120.2(3) .
C13 C12 C11 119.5(3) .
C12 C13 C14 120.0(3) .
C13 C14 C9 120.9(3) .
C20 C15 C16 117.3(3) .
C20 C15 C8 124.7(3) .
C16 C15 C8 118.0(3) .
C17 C16 C15 121.4(3) .
C16 C17 C18 120.4(3) .
C19 C18 C17 119.2(3) .
C18 C19 C20 120.2(3) .
C15 C20 C19 121.6(3) .
C22 C21 C6 113.9(2) .
C22 C21 C28 111.2(2) .
C6 C21 C28 112.5(2) .
C27 C22 C23 117.8(3) .
C27 C22 C21 122.3(3) .
C23 C22 C21 119.9(3) .
C24 C23 C22 121.1(3) .
C23 C24 C25 120.2(3) .
C26 C25 C24 119.6(3) .
C25 C26 C27 120.4(3) .
C22 C27 C26 120.9(3) .
C33 C28 C29 118.0(3) .
C33 C28 C21 123.3(3) .
C29 C28 C21 118.7(2) .
C30 C29 C28 121.1(3) .
C29 C30 C31 120.5(3) .
C30 C31 C32 119.4(3) .
C31 C32 C33 120.0(3) .
C28 C33 C32 121.0(3) .
O1 C37 C38 105.5(5) .
O1 C37 C38A 101.7(7) .
C38 C37 C38A 29.5(6) .
C37 C38 C39 100.5(7) .
C39A C38A C37 103.8(9) .
C38 C39 C40 101.5(8) .
C40 C39A C38A 98.9(9) .
O1 C40 C39A 107.2(6) .
O1 C40 C39 102.7(5) .
C39A C40 C39 25.0(4) .

loop_
_geom_bond_atom_site_label_1
_geom_bond_atom_site_label_2
_geom_bond_distance
_geom_bond_site_symmetry_2
Br1 Fe1 2.5514(6) .
Br1 Fe1 2.5671(5) 3_656
Fe1 N1 1.924(2) .
Fe1 O1 2.041(2) .
Fe1 Br1 2.5671(5) 3_656
Si1 N1 1.732(2) .
Si1 C36 1.865(3) .
Si1 C34 1.868(3) .
Si1 C35 1.873(3) .
O1 C40 1.465(4) .
O1 C37 1.465(4) .
N1 C1 1.433(3) .
C1 C6 1.409(4) .
C1 C2 1.420(4) .
C2 C3 1.394(4) .
C2 C8 1.522(4) .
C3 C4 1.385(4) .
C4 C5 1.392(4) .
C4 C7 1.508(4) .
C5 C6 1.392(4) .
C6 C21 1.527(4) .
C8 C9 1.524(4) .
C8 C15 1.534(4) .
C9 C10 1.386(4) .
C9 C14 1.394(4) .
C10 C11 1.383(5) .
C11 C12 1.383(5) .
C12 C13 1.383(5) .
C13 C14 1.386(4) .
C15 C20 1.378(4) .
C15 C16 1.401(4) .
C16 C17 1.381(4) .
C17 C18 1.382(4) .
C18 C19 1.376(4) .
C19 C20 1.396(4) .
C21 C22 1.517(4) .
C21 C28 1.540(4) .
C22 C27 1.388(4) .
C22 C23 1.398(4) .
C23 C24 1.381(5) .
C24 C25 1.381(5) .
C25 C26 1.372(5) .
C26 C27 1.392(4) .
C28 C33 1.387(4) .
C28 C29 1.392(4) .
C29 C30 1.379(4) .
C30 C31 1.380(5) .
C31 C32 1.384(5) .
C32 C33 1.389(4) .
C37 C38 1.504(9) .
C37 C38A 1.527(7) .
C38 C39 1.517(12) .
C38A C39A 1.520(8) .
C39 C40 1.527(9) .
C39A C40 1.514(7) .
